data_2224118
loop_
_publ_author_name
'Karthikeyan, N. S.'
'Sathiyanarayanan, K.'
'Aravindan, P. G.'
'Ghosh, H.'
'Rathore, R. S.'

_publ_section_title
;
 (3<i>E</i>,5<i>E</i>)-3,5-Bis(4-allyloxybenzylidene)-1-benzylpiperidin-4-one
;
_journal_coeditor_code BQ2170
_journal_issue 12
_journal_name_full 'Acta Crystallographica Section E'
_journal_page_first o3062
_journal_paper_doi 10.1107/S1600536809046716
_journal_volume 65
_journal_year 2009
_chemical_formula_iupac 'C32 H31 N O3'
_chemical_formula_moiety 'C32 H31 N O3'
_chemical_formula_sum 'C32 H31 N O3'
_chemical_formula_weight 477.58
_chemical_melting_point 388.0(10)
_chemical_name_systematic
;
(3<i>E</i>,5<i>E</i>)-3,5-Bis(4-allyloxybenzylidene)-1-benzylpiperidin-4-one
;
_space_group_IT_number 14
_symmetry_cell_setting monoclinic
_symmetry_space_group_name_Hall '-P 2ybc'
_symmetry_space_group_name_H-M 'P 1 21/c 1'
_atom_sites_solution_hydrogens geom
_atom_sites_solution_primary direct
_atom_sites_solution_secondary difmap
_cell_angle_alpha 90.00
_cell_angle_beta 111.0310(10)
_cell_angle_gamma 90.00
_cell_formula_units_Z 4
_cell_length_a 15.6161(4)
_cell_length_b 9.2654(2)
_cell_length_c 18.9696(5)
_cell_measurement_reflns_used 9748
_cell_measurement_temperature 295(2)
_cell_measurement_theta_max 28.2
_cell_measurement_theta_min 2.2
_cell_volume 2561.87(11)
_computing_cell_refinement 'SAINT-Plus (Bruker, 2004)'
_computing_data_collection 'APEX2 (Bruker, 2004)'
_computing_data_reduction 'SAINT-Plus (Bruker, 2004)'
_computing_molecular_graphics 'ORTEP-3 (Farrugia, 1997)'
_computing_publication_material 'SHELXL97 (Sheldrick, 2008)'
_computing_structure_refinement 'SHELXL97 (Sheldrick, 2008)'
_computing_structure_solution 'SHELXS97 (Sheldrick, 2008)'
_diffrn_ambient_temperature 295(2)
_diffrn_measured_fraction_theta_full 1.000
_diffrn_measured_fraction_theta_max 1.000
_diffrn_measurement_device_type 'Bruker APEXII CCD area-detector'
_diffrn_measurement_method '\f and \w'
_diffrn_radiation_monochromator graphite
_diffrn_radiation_source 'fine-focus sealed tube'
_diffrn_radiation_type MoK\a
_diffrn_radiation_wavelength 0.71073
_diffrn_reflns_av_R_equivalents 0.0272
_diffrn_reflns_av_sigmaI/netI 0.0219
_diffrn_reflns_limit_h_max 19
_diffrn_reflns_limit_h_min -19
_diffrn_reflns_limit_k_max 11
_diffrn_reflns_limit_k_min -11
_diffrn_reflns_limit_l_max 23
_diffrn_reflns_limit_l_min -21
_diffrn_reflns_number 26042
_diffrn_reflns_theta_full 25.00
_diffrn_reflns_theta_max 26.00
_diffrn_reflns_theta_min 2.22
_exptl_absorpt_coefficient_mu 0.079
_exptl_absorpt_correction_T_max 0.964
_exptl_absorpt_correction_T_min 0.896
_exptl_absorpt_correction_type multi-scan
_exptl_absorpt_process_details '(SADABS; Bruker, 2004)'
_exptl_crystal_colour Yellow
_exptl_crystal_density_diffrn 1.238
_exptl_crystal_density_method 'not measured'
_exptl_crystal_description Block
_exptl_crystal_F_000 1016
_exptl_crystal_size_max 0.33
_exptl_crystal_size_mid 0.29
_exptl_crystal_size_min 0.27
_refine_diff_density_max 0.165
_refine_diff_density_min -0.193
_refine_ls_extinction_method none
_refine_ls_goodness_of_fit_ref 1.012
_refine_ls_hydrogen_treatment constr
_refine_ls_matrix_type full
_refine_ls_number_parameters 342
_refine_ls_number_reflns 5029
_refine_ls_number_restraints 1
_refine_ls_restrained_S_all 1.012
_refine_ls_R_factor_all 0.0575
_refine_ls_R_factor_gt 0.0414
_refine_ls_shift/su_max 0.001
_refine_ls_shift/su_mean 0.000
_refine_ls_structure_factor_coef Fsqd
_refine_ls_weighting_details 'calc w=1/[\s^2^(Fo^2^)+(0.0509P)^2^+0.7272P] where P=(Fo^2^+2Fc^2^)/3'
_refine_ls_weighting_scheme calc
_refine_ls_wR_factor_gt 0.1007
_refine_ls_wR_factor_ref 0.1138
_reflns_number_gt 3882
_reflns_number_total 5029
_reflns_threshold_expression I>2\s(I)
_cod_data_source_file bq2170.cif
_cod_data_source_block I
_cod_depositor_comments
;
The following automatic conversions were performed:
'_symmetry_cell_setting' value 'Monoclinic' changed to 'monoclinic'
according to '/home/saulius/struct/CIF-dictionaries/cif_core.dic'
dictionary named 'cif_core.dic' version 2.4.1 from 2010-06-29.

Automatic conversion script
Id: cif_fix_enum 1527 2010-12-29 10:47:43Z saulius 

The following automatic conversions were performed:

'_symmetry_cell_setting' value 'Monoclinic' changed to 'monoclinic'
according to /home/saulius/struct/CIF-dictionaries/cif_core.dic
dictionary named 'cif_core.dic' version 2.4.1 from 2010-06-29.

Automatic conversion script
Id: cif_fix_values 1715 2011-07-08 13:25:40Z adriana 
;
_cod_original_sg_symbol_H-M 'P 21/c'
_cod_database_code 2224118
_cod_database_fobs_code 2224118

loop_
_symmetry_equiv_pos_as_xyz
'x, y, z'
'-x, y+1/2, -z+1/2'
'-x, -y, -z'
'x, -y+1/2, z+1/2'

loop_
_atom_site_type_symbol
_atom_site_label
_atom_site_fract_x
_atom_site_fract_y
_atom_site_fract_z
_atom_site_U_iso_or_equiv
_atom_site_adp_type
_atom_site_calc_flag
_atom_site_refinement_flags
_atom_site_occupancy
_atom_site_disorder_assembly
_atom_site_disorder_group
N N1 0.39705(8) 0.04800(13) 0.23368(6) 0.0381(3) Uani d . 1 . .
O O1 0.53263(7) -0.08595(13) 0.11005(6) 0.0554(3) Uani d . 1 . .
O O2 0.92659(8) 0.17546(14) 0.51308(7) 0.0697(4) Uani d . 1 A .
O O3 0.02843(8) 0.17577(15) -0.19313(7) 0.0667(4) Uani d . 1 . .
C C2 0.49054(9) 0.10326(16) 0.26458(8) 0.0386(3) Uani d . 1 . .
H H2A 0.5174 0.0808 0.3180 0.046 Uiso calc R 1 . .
H H2B 0.4902 0.2073 0.2588 0.046 Uiso calc R 1 . .
C C3 0.54621(9) 0.03515(14) 0.22339(8) 0.0345(3) Uani d . 1 . .
C C4 0.49587(9) -0.01131(15) 0.14423(8) 0.0374(3) Uani d . 1 . .
C C5 0.40104(9) 0.04415(14) 0.10699(8) 0.0361(3) Uani d . 1 . .
C C6 0.35317(10) 0.10116(17) 0.15698(8) 0.0420(3) Uani d . 1 . .
H H6A 0.3548 0.2058 0.1571 0.050 Uiso calc R 1 . .
H H6B 0.2894 0.0711 0.1375 0.050 Uiso calc R 1 . .
C C7 0.34420(10) 0.08969(18) 0.28031(8) 0.0450(4) Uani d . 1 . .
H H7A 0.2797 0.0732 0.2518 0.054 Uiso calc R 1 . .
H H7B 0.3524 0.1923 0.2907 0.054 Uiso calc R 1 . .
C C8 0.37001(9) 0.01014(15) 0.35407(8) 0.0376(3) Uani d . 1 . .
C C9 0.35206(12) 0.07273(18) 0.41302(9) 0.0533(4) Uani d . 1 . .
H H9 0.3287 0.1661 0.4079 0.064 Uiso calc R 1 . .
C C10 0.36824(14) -0.0012(2) 0.47958(10) 0.0635(5) Uani d . 1 . .
H H10 0.3543 0.0415 0.5185 0.076 Uiso calc R 1 . .
C C11 0.40457(13) -0.1368(2) 0.48862(10) 0.0592(5) Uani d . 1 . .
H H11 0.4162 -0.1863 0.5338 0.071 Uiso calc R 1 . .
C C12 0.42362(13) -0.19922(18) 0.43080(10) 0.0572(4) Uani d . 1 . .
H H12 0.4488 -0.2914 0.4368 0.069 Uiso calc R 1 . .
C C13 0.40589(11) -0.12702(17) 0.36363(9) 0.0488(4) Uani d . 1 . .
H H13 0.4183 -0.1714 0.3244 0.059 Uiso calc R 1 . .
C C14 0.63643(9) 0.01206(15) 0.25111(8) 0.0375(3) Uani d . 1 . .
H H14 0.6587 -0.0404 0.2196 0.045 Uiso calc R 1 . .
C C15 0.70605(9) 0.05548(15) 0.32273(8) 0.0375(3) Uani d . 1 . .
C C16 0.78690(10) -0.02438(16) 0.35081(9) 0.0461(4) Uani d . 1 . .
H H16 0.7929 -0.1072 0.3253 0.055 Uiso calc R 1 . .
C C17 0.85777(11) 0.01583(18) 0.41499(9) 0.0513(4) Uani d . 1 . .
H H17 0.9104 -0.0406 0.4333 0.062 Uiso calc R 1 . .
C C18 0.85064(10) 0.14063(18) 0.45245(9) 0.0484(4) Uani d . 1 . .
C C19 0.77130(10) 0.22157(18) 0.42624(9) 0.0498(4) Uani d . 1 . .
H H19 0.7659 0.3048 0.4517 0.060 Uiso calc R 1 . .
C C20 0.70011(10) 0.17874(16) 0.36221(9) 0.0439(4) Uani d . 1 . .
H H20 0.6468 0.2338 0.3451 0.053 Uiso calc R 1 . .
C C21 0.36595(10) 0.03912(15) 0.03158(8) 0.0398(3) Uani d . 1 . .
H H21 0.4053 -0.0002 0.0098 0.048 Uiso calc R 1 . .
C C22 0.27741(10) 0.08384(16) -0.02279(8) 0.0395(3) Uani d . 1 . .
C C23 0.25263(10) 0.02939(18) -0.09592(8) 0.0467(4) Uani d . 1 B .
H H23 0.2931 -0.0313 -0.1075 0.056 Uiso calc R 1 . .
C C24 0.17044(11) 0.06261(19) -0.15114(9) 0.0520(4) Uani d . 1 . .
H H24 0.1558 0.0242 -0.1993 0.062 Uiso calc R 1 B .
C C25 0.10945(10) 0.15270(18) -0.13548(9) 0.0492(4) Uani d . 1 B .
C C26 0.13345(12) 0.21327(19) -0.06456(9) 0.0552(4) Uani d . 1 . .
H H26 0.0938 0.2774 -0.0541 0.066 Uiso calc R 1 B .
C C27 0.21633(11) 0.17866(18) -0.00919(9) 0.0490(4) Uani d . 1 B .
H H27 0.2316 0.2199 0.0384 0.059 Uiso calc R 1 . .
C C28 0.92820(13) 0.3094(2) 0.54962(12) 0.0745(6) Uani d . 1 . .
H H28A 0.8944 0.3026 0.5836 0.089 Uiso calc PR 0.576(4) A 1
H H28B 0.9007 0.3844 0.5128 0.089 Uiso calc PR 0.576(4) A 1
H H28C 0.8729 0.3207 0.5612 0.089 Uiso calc PR 0.424(4) A 2
H H28D 0.9314 0.3883 0.5171 0.089 Uiso calc PR 0.424(4) A 2
C C29 1.0299(3) 0.3439(6) 0.5941(3) 0.0724(11) Uani d P 0.576(4) A 1
H H29 1.0697 0.3548 0.5680 0.087 Uiso calc PR 0.576(4) A 1
C C30 1.0601(3) 0.3577(6) 0.6636(3) 0.0946(13) Uani d P 0.576(4) A 1
H H30A 1.0211 0.3472 0.6905 0.114 Uiso calc PR 0.576(4) A 1
H H30B 1.1218 0.3786 0.6889 0.114 Uiso calc PR 0.576(4) A 1
C C29' 1.0091(5) 0.3105(9) 0.6193(4) 0.0724(11) Uani d P 0.424(4) A 2
H H29' 1.0120 0.2542 0.6607 0.087 Uiso calc PR 0.424(4) A 2
C C30' 1.0778(5) 0.3948(9) 0.6207(4) 0.0946(13) Uani d P 0.424(4) A 2
H H30C 1.0734 0.4502 0.5787 0.114 Uiso calc PR 0.424(4) A 2
H H30D 1.1305 0.3990 0.6638 0.114 Uiso calc PR 0.424(4) A 2
C C31 -0.04398(14) 0.2435(3) -0.17894(12) 0.0689(6) Uani d P 0.885(3) B 1
H H31A -0.0326 0.3465 -0.1727 0.083 Uiso calc PR 0.885(3) B 1
H H31B -0.0485 0.2059 -0.1327 0.083 Uiso calc PR 0.885(3) B 1
C C32 -0.13050(19) 0.2170(4) -0.24256(17) 0.0758(8) Uani d P 0.885(3) B 1
H H32 -0.1830 0.2596 -0.2395 0.091 Uiso calc PR 0.885(3) B 1
C C33 -0.1410(2) 0.1413(4) -0.3016(2) 0.0871(9) Uani d P 0.885(3) B 1
H H33A -0.0908 0.0963 -0.3074 0.105 Uiso calc PR 0.885(3) B 1
H H33B -0.1990 0.1314 -0.3386 0.105 Uiso calc PR 0.885(3) B 1
C C31' -0.0131(11) 0.092(2) -0.2515(10) 0.0689(6) Uani d P 0.115(3) B 2
H H31C 0.0007 -0.0066 -0.2346 0.083 Uiso calc PR 0.115(3) B 2
H H31D 0.0156 0.1098 -0.2884 0.083 Uiso calc PR 0.115(3) B 2
C C32' -0.1163(18) 0.102(3) -0.2929(19) 0.0758(8) Uani d PD 0.115(3) B 2
H H32' -0.1481 0.0418 -0.3330 0.091 Uiso calc PR 0.115(3) B 2
C C33' -0.156(2) 0.202(4) -0.267(2) 0.0871(9) Uani d PD 0.115(3) B 2
H H33C -0.1220 0.2602 -0.2272 0.105 Uiso calc PR 0.115(3) B 2
H H33D -0.2195 0.2158 -0.2895 0.105 Uiso calc PR 0.115(3) B 2

loop_
_atom_site_aniso_label
_atom_site_aniso_U_11
_atom_site_aniso_U_22
_atom_site_aniso_U_33
_atom_site_aniso_U_12
_atom_site_aniso_U_13
_atom_site_aniso_U_23
N1 0.0340(6) 0.0505(7) 0.0313(6) 0.0005(5) 0.0134(5) 0.0023(5)
O1 0.0495(6) 0.0671(7) 0.0453(6) 0.0114(5) 0.0118(5) -0.0158(5)
O2 0.0484(7) 0.0757(8) 0.0625(8) 0.0094(6) -0.0072(6) -0.0245(6)
O3 0.0483(7) 0.0974(10) 0.0458(7) 0.0175(6) 0.0066(5) 0.0048(6)
C2 0.0375(7) 0.0442(8) 0.0335(8) -0.0022(6) 0.0121(6) -0.0026(6)
C3 0.0366(7) 0.0324(7) 0.0346(7) -0.0029(5) 0.0128(6) 0.0007(5)
C4 0.0396(7) 0.0360(7) 0.0370(8) -0.0023(6) 0.0143(6) -0.0011(6)
C5 0.0368(7) 0.0364(7) 0.0342(7) -0.0038(6) 0.0118(6) 0.0004(6)
C6 0.0385(7) 0.0521(9) 0.0344(8) 0.0038(6) 0.0118(6) 0.0034(6)
C7 0.0397(8) 0.0576(9) 0.0411(8) 0.0087(7) 0.0185(7) 0.0065(7)
C8 0.0347(7) 0.0433(8) 0.0372(8) -0.0004(6) 0.0156(6) -0.0006(6)
C9 0.0715(11) 0.0474(9) 0.0473(10) 0.0133(8) 0.0289(8) 0.0008(7)
C10 0.0885(14) 0.0675(11) 0.0449(10) 0.0129(10) 0.0363(10) 0.0003(8)
C11 0.0695(11) 0.0650(11) 0.0482(10) 0.0087(9) 0.0273(9) 0.0151(8)
C12 0.0716(11) 0.0463(9) 0.0647(11) 0.0128(8) 0.0376(9) 0.0134(8)
C13 0.0614(10) 0.0464(8) 0.0486(9) 0.0050(7) 0.0319(8) -0.0013(7)
C14 0.0398(7) 0.0359(7) 0.0376(8) 0.0004(6) 0.0151(6) -0.0010(6)
C15 0.0332(7) 0.0416(8) 0.0377(8) -0.0012(6) 0.0128(6) -0.0003(6)
C16 0.0428(8) 0.0417(8) 0.0509(9) 0.0035(6) 0.0132(7) -0.0063(7)
C17 0.0388(8) 0.0505(9) 0.0554(10) 0.0092(7) 0.0057(7) -0.0026(7)
C18 0.0382(8) 0.0576(9) 0.0423(9) 0.0017(7) 0.0057(7) -0.0063(7)
C19 0.0429(8) 0.0525(9) 0.0495(9) 0.0033(7) 0.0112(7) -0.0142(7)
C20 0.0338(7) 0.0480(8) 0.0463(9) 0.0048(6) 0.0102(6) -0.0052(7)
C21 0.0392(7) 0.0437(8) 0.0379(8) -0.0025(6) 0.0153(6) -0.0014(6)
C22 0.0399(8) 0.0454(8) 0.0337(8) -0.0022(6) 0.0137(6) 0.0034(6)
C23 0.0427(8) 0.0614(10) 0.0365(8) 0.0041(7) 0.0147(7) -0.0028(7)
C24 0.0485(9) 0.0724(11) 0.0324(8) 0.0028(8) 0.0111(7) -0.0043(7)
C25 0.0428(8) 0.0632(10) 0.0384(9) 0.0052(7) 0.0105(7) 0.0082(7)
C26 0.0563(10) 0.0654(10) 0.0438(9) 0.0179(8) 0.0177(8) 0.0025(8)
C27 0.0546(9) 0.0551(9) 0.0354(8) 0.0067(7) 0.0139(7) 0.0002(7)
C28 0.0606(11) 0.0779(13) 0.0653(12) 0.0055(10) -0.0014(9) -0.0281(10)
C29 0.055(2) 0.092(3) 0.065(3) -0.0181(19) 0.0150(16) -0.025(2)
C30 0.064(2) 0.115(3) 0.089(4) -0.017(2) 0.007(2) -0.022(3)
C29' 0.055(2) 0.092(3) 0.065(3) -0.0181(19) 0.0150(16) -0.025(2)
C30' 0.064(2) 0.115(3) 0.089(4) -0.017(2) 0.007(2) -0.022(3)
C31 0.0528(12) 0.0854(15) 0.0657(14) 0.0211(11) 0.0180(10) 0.0095(11)
C32 0.0505(16) 0.0910(18) 0.081(2) 0.0139(14) 0.0171(13) 0.0238(16)
C33 0.0545(19) 0.106(3) 0.088(2) -0.0036(16) 0.0107(18) 0.0102(19)
C31' 0.0528(12) 0.0854(15) 0.0657(14) 0.0211(11) 0.0180(10) 0.0095(11)
C32' 0.0505(16) 0.0910(18) 0.081(2) 0.0139(14) 0.0171(13) 0.0238(16)
C33' 0.0545(19) 0.106(3) 0.088(2) -0.0036(16) 0.0107(18) 0.0102(19)

loop_
_atom_type_symbol
_atom_type_description
_atom_type_scat_dispersion_real
_atom_type_scat_dispersion_imag
_atom_type_scat_source
C C 0.0033 0.0016 'International Tables Vol C Tables 4.2.6.8 and 6.1.1.4'
H H 0.0000 0.0000 'International Tables Vol C Tables 4.2.6.8 and 6.1.1.4'
N N 0.0061 0.0033 'International Tables Vol C Tables 4.2.6.8 and 6.1.1.4'
O O 0.0106 0.0060 'International Tables Vol C Tables 4.2.6.8 and 6.1.1.4'

loop_
_geom_angle_atom_site_label_1
_geom_angle_atom_site_label_2
_geom_angle_atom_site_label_3
_geom_angle_site_symmetry_1
_geom_angle_site_symmetry_3
_geom_angle
_geom_angle_publ_flag
C6 N1 C2 . . 109.14(11) ?
C6 N1 C7 . . 110.51(11) ?
C2 N1 C7 . . 111.44(11) ?
C18 O2 C28 . . 118.54(13) ?
C31' O3 C25 . . 128.3(7) ?
C31' O3 C31 . . 103.7(7) ?
C25 O3 C31 . . 119.87(14) ?
N1 C2 C3 . . 109.08(11) ?
N1 C2 H2A . . 109.9 ?
C3 C2 H2A . . 109.9 ?
N1 C2 H2B . . 109.9 ?
C3 C2 H2B . . 109.9 ?
H2A C2 H2B . . 108.3 ?
C14 C3 C4 . . 116.93(12) ?
C14 C3 C2 . . 126.17(13) ?
C4 C3 C2 . . 116.90(11) ?
O1 C4 C5 . . 121.41(13) ?
O1 C4 C3 . . 121.37(13) ?
C5 C4 C3 . . 117.11(12) ?
C21 C5 C4 . . 116.93(13) ?
C21 C5 C6 . . 125.70(13) ?
C4 C5 C6 . . 117.37(12) ?
N1 C6 C5 . . 110.54(12) ?
N1 C6 H6A . . 109.5 ?
C5 C6 H6A . . 109.5 ?
N1 C6 H6B . . 109.5 ?
C5 C6 H6B . . 109.5 ?
H6A C6 H6B . . 108.1 ?
N1 C7 C8 . . 114.38(12) ?
N1 C7 H7A . . 108.7 ?
C8 C7 H7A . . 108.7 ?
N1 C7 H7B . . 108.7 ?
C8 C7 H7B . . 108.7 ?
H7A C7 H7B . . 107.6 ?
C13 C8 C9 . . 118.37(14) ?
C13 C8 C7 . . 122.46(13) ?
C9 C8 C7 . . 119.05(13) ?
C8 C9 C10 . . 120.77(15) ?
C8 C9 H9 . . 119.6 ?
C10 C9 H9 . . 119.6 ?
C11 C10 C9 . . 120.30(16) ?
C11 C10 H10 . . 119.8 ?
C9 C10 H10 . . 119.8 ?
C12 C11 C10 . . 119.36(16) ?
C12 C11 H11 . . 120.3 ?
C10 C11 H11 . . 120.3 ?
C11 C12 C13 . . 120.60(15) ?
C11 C12 H12 . . 119.7 ?
C13 C12 H12 . . 119.7 ?
C8 C13 C12 . . 120.57(14) ?
C8 C13 H13 . . 119.7 ?
C12 C13 H13 . . 119.7 ?
C3 C14 C15 . . 130.70(13) ?
C3 C14 H14 . . 114.6 ?
C15 C14 H14 . . 114.6 ?
C20 C15 C16 . . 117.24(13) ?
C20 C15 C14 . . 123.90(13) ?
C16 C15 C14 . . 118.66(13) ?
C17 C16 C15 . . 121.81(14) ?
C17 C16 H16 . . 119.1 ?
C15 C16 H16 . . 119.1 ?
C16 C17 C18 . . 119.71(14) ?
C16 C17 H17 . . 120.1 ?
C18 C17 H17 . . 120.1 ?
O2 C18 C19 . . 124.96(14) ?
O2 C18 C17 . . 115.21(14) ?
C19 C18 C17 . . 119.81(14) ?
C20 C19 C18 . . 119.82(14) ?
C20 C19 H19 . . 120.1 ?
C18 C19 H19 . . 120.1 ?
C19 C20 C15 . . 121.59(14) ?
C19 C20 H20 . . 119.2 ?
C15 C20 H20 . . 119.2 ?
C5 C21 C22 . . 131.92(14) ?
C5 C21 H21 . . 114.0 ?
C22 C21 H21 . . 114.0 ?
C27 C22 C23 . . 116.76(14) ?
C27 C22 C21 . . 126.12(13) ?
C23 C22 C21 . . 117.09(13) ?
C24 C23 C22 . . 121.95(15) ?
C24 C23 H23 . . 119.0 ?
C22 C23 H23 . . 119.0 ?
C23 C24 C25 . . 120.16(15) ?
C23 C24 H24 . . 119.9 ?
C25 C24 H24 . . 119.9 ?
O3 C25 C24 . . 115.97(14) ?
O3 C25 C26 . . 124.68(15) ?
C24 C25 C26 . . 119.36(14) ?
C25 C26 C27 . . 119.99(15) ?
C25 C26 H26 . . 120.0 ?
C27 C26 H26 . . 120.0 ?
C26 C27 C22 . . 121.68(15) ?
C26 C27 H27 . . 119.2 ?
C22 C27 H27 . . 119.2 ?
O2 C28 C29' . . 107.8(3) ?
O2 C28 C29 . . 106.5(2) ?
O2 C28 H28A . . 110.4 ?
C29 C28 H28A . . 110.4 ?
O2 C28 H28B . . 110.4 ?
C29 C28 H28B . . 110.4 ?
H28A C28 H28B . . 108.6 ?
O2 C28 H28C . . 110.1 ?
C29' C28 H28C . . 110.1 ?
O2 C28 H28D . . 110.1 ?
C29' C28 H28D . . 110.1 ?
H28C C28 H28D . . 108.5 ?
C30 C29 C28 . . 122.0(5) ?
C30 C29 H29 . . 119.0 ?
C28 C29 H29 . . 119.0 ?
C29 C30 H30A . . 120.0 ?
C29 C30 H30B . . 120.0 ?
H30A C30 H30B . . 120.0 ?
C30' C29' C28 . . 117.0(7) ?
C30' C29' H29' . . 121.5 ?
C28 C29' H29' . . 121.5 ?
C29' C30' H30C . . 120.0 ?
C29' C30' H30D . . 120.0 ?
H30C C30' H30D . . 120.0 ?
O3 C31 C32 . . 109.5(2) ?
O3 C31 H31A . . 109.8 ?
C32 C31 H31A . . 109.8 ?
O3 C31 H31B . . 109.8 ?
C32 C31 H31B . . 109.8 ?
H31A C31 H31B . . 108.2 ?
C33 C32 C31 . . 126.9(3) ?
C33 C32 H32 . . 116.6 ?
C31 C32 H32 . . 116.6 ?
C32 C33 H33A . . 120.0 ?
C32 C33 H33B . . 120.0 ?
H33A C33 H33B . . 120.0 ?
O3 C31' C32' . . 120.8(17) ?
O3 C31' H31C . . 107.1 ?
C32' C31' H31C . . 107.1 ?
O3 C31' H31D . . 107.1 ?
C32' C31' H31D . . 107.1 ?
H31C C31' H31D . . 106.8 ?
C33' C32' C31' . . 114(3) ?
C33' C32' H32' . . 122.9 ?
C31' C32' H32' . . 122.9 ?
C32' C33' H33C . . 120.0 ?
C32' C33' H33D . . 120.0 ?
H33C C33' H33D . . 120.0 ?

loop_
_geom_bond_atom_site_label_1
_geom_bond_atom_site_label_2
_geom_bond_site_symmetry_2
_geom_bond_distance
_geom_bond_publ_flag
N1 C6 . 1.4538(18) ?
N1 C2 . 1.4570(17) ?
N1 C7 . 1.4616(18) ?
O1 C4 . 1.2228(17) ?
O2 C18 . 1.3618(18) ?
O2 C28 . 1.417(2) ?
O3 C31' . 1.314(19) ?
O3 C25 . 1.3599(18) ?
O3 C31 . 1.401(2) ?
C2 C3 . 1.5006(19) ?
C2 H2A . 0.9700 ?
C2 H2B . 0.9700 ?
C3 C14 . 1.3324(19) ?
C3 C4 . 1.4869(19) ?
C4 C5 . 1.4851(19) ?
C5 C21 . 1.3365(19) ?
C5 C6 . 1.4986(19) ?
C6 H6A . 0.9700 ?
C6 H6B . 0.9700 ?
C7 C8 . 1.503(2) ?
C7 H7A . 0.9700 ?
C7 H7B . 0.9700 ?
C8 C13 . 1.374(2) ?
C8 C9 . 1.375(2) ?
C9 C10 . 1.378(2) ?
C9 H9 . 0.9300 ?
C10 C11 . 1.364(2) ?
C10 H10 . 0.9300 ?
C11 C12 . 1.364(2) ?
C11 H11 . 0.9300 ?
C12 C13 . 1.376(2) ?
C12 H12 . 0.9300 ?
C13 H13 . 0.9300 ?
C14 C15 . 1.4593(19) ?
C14 H14 . 0.9300 ?
C15 C20 . 1.387(2) ?
C15 C16 . 1.394(2) ?
C16 C17 . 1.371(2) ?
C16 H16 . 0.9300 ?
C17 C18 . 1.382(2) ?
C17 H17 . 0.9300 ?
C18 C19 . 1.379(2) ?
C19 C20 . 1.378(2) ?
C19 H19 . 0.9300 ?
C20 H20 . 0.9300 ?
C21 C22 . 1.457(2) ?
C21 H21 . 0.9300 ?
C22 C27 . 1.387(2) ?
C22 C23 . 1.394(2) ?
C23 C24 . 1.369(2) ?
C23 H23 . 0.9300 ?
C24 C25 . 1.377(2) ?
C24 H24 . 0.9300 ?
C25 C26 . 1.380(2) ?
C26 C27 . 1.380(2) ?
C26 H26 . 0.9300 ?
C27 H27 . 0.9300 ?
C28 C29' . 1.465(8) ?
C28 C29 . 1.540(5) ?
C28 H28A . 0.9700 ?
C28 H28B . 0.9700 ?
C28 H28C . 0.9700 ?
C28 H28D . 0.9700 ?
C29 C30 . 1.237(8) ?
C29 H29 . 0.9300 ?
C30 H30A . 0.9300 ?
C30 H30B . 0.9300 ?
C29' C30' . 1.319(11) ?
C29' H29' . 0.9300 ?
C30' H30C . 0.9300 ?
C30' H30D . 0.9300 ?
C31 C32 . 1.474(3) ?
C31 H31A . 0.9700 ?
C31 H31B . 0.9700 ?
C32 C33 . 1.280(4) ?
C32 H32 . 0.9300 ?
C33 H33A . 0.9300 ?
C33 H33B . 0.9300 ?
C31' C32' . 1.52(3) ?
C31' H31C . 0.9700 ?
C31' H31D . 0.9700 ?
C32' C33' . 1.307(10) ?
C32' H32' . 0.9300 ?
C33' H33C . 0.9300 ?
C33' H33D . 0.9300 ?

loop_
_geom_hbond_atom_site_label_D
_geom_hbond_atom_site_label_H
_geom_hbond_atom_site_label_A
_geom_hbond_site_symmetry_A
_geom_hbond_distance_DH
_geom_hbond_distance_HA
_geom_hbond_distance_DA
_geom_hbond_angle_DHA
_geom_hbond_publ_flag
C13 H13 N1 . 0.93 2.61 2.912(2) 100 n
C14 H14 O1 . 0.93 2.33 2.7385(18) 106 n
C21 H21 O1 . 0.93 2.34 2.7482(19) 106 n
C9 H9 Cg4 4_555 0.93 2.97 3.8089(19) 151 y
C33 H33A O3 . 0.93 2.41 2.726(4) 100 n
C33 H33B Cg2 3_555 0.93 2.86 3.771(4) 165 y

loop_
_geom_torsion_atom_site_label_1
_geom_torsion_atom_site_label_2
_geom_torsion_atom_site_label_3
_geom_torsion_atom_site_label_4
_geom_torsion_site_symmetry_1
_geom_torsion_site_symmetry_2
_geom_torsion_site_symmetry_3
_geom_torsion_site_symmetry_4
_geom_torsion
_geom_torsion_publ_flag
C6 N1 C2 C3 . . . . -68.12(14) ?
C7 N1 C2 C3 . . . . 169.55(11) ?
N1 C2 C3 C14 . . . . -152.11(13) ?
N1 C2 C3 C4 . . . . 27.71(16) ?
C14 C3 C4 O1 . . . . 10.5(2) ?
C2 C3 C4 O1 . . . . -169.32(13) ?
C14 C3 C4 C5 . . . . -165.87(12) ?
C2 C3 C4 C5 . . . . 14.30(18) ?
O1 C4 C5 C21 . . . . -15.5(2) ?
C3 C4 C5 C21 . . . . 160.86(12) ?
O1 C4 C5 C6 . . . . 164.67(14) ?
C3 C4 C5 C6 . . . . -18.95(18) ?
C2 N1 C6 C5 . . . . 63.70(15) ?
C7 N1 C6 C5 . . . . -173.41(12) ?
C21 C5 C6 N1 . . . . 161.14(13) ?
C4 C5 C6 N1 . . . . -19.07(18) ?
C6 N1 C7 C8 . . . . 165.49(12) ?
C2 N1 C7 C8 . . . . -72.97(16) ?
N1 C7 C8 C13 . . . . -28.1(2) ?
N1 C7 C8 C9 . . . . 156.00(14) ?
C13 C8 C9 C10 . . . . -1.1(3) ?
C7 C8 C9 C10 . . . . 175.03(16) ?
C8 C9 C10 C11 . . . . 1.6(3) ?
C9 C10 C11 C12 . . . . -0.8(3) ?
C10 C11 C12 C13 . . . . -0.5(3) ?
C9 C8 C13 C12 . . . . -0.3(2) ?
C7 C8 C13 C12 . . . . -176.20(15) ?
C11 C12 C13 C8 . . . . 1.0(3) ?
C4 C3 C14 C15 . . . . 173.76(13) ?
C2 C3 C14 C15 . . . . -6.4(2) ?
C3 C14 C15 C20 . . . . -29.2(2) ?
C3 C14 C15 C16 . . . . 156.02(15) ?
C20 C15 C16 C17 . . . . 0.4(2) ?
C14 C15 C16 C17 . . . . 175.49(14) ?
C15 C16 C17 C18 . . . . -1.6(3) ?
C28 O2 C18 C19 . . . . -4.7(3) ?
C28 O2 C18 C17 . . . . 173.51(17) ?
C16 C17 C18 O2 . . . . -176.47(16) ?
C16 C17 C18 C19 . . . . 1.9(3) ?
O2 C18 C19 C20 . . . . 177.17(16) ?
C17 C18 C19 C20 . . . . -1.0(3) ?
C18 C19 C20 C15 . . . . -0.2(2) ?
C16 C15 C20 C19 . . . . 0.5(2) ?
C14 C15 C20 C19 . . . . -174.31(15) ?
C4 C5 C21 C22 . . . . -179.52(14) ?
C6 C5 C21 C22 . . . . 0.3(3) ?
C5 C21 C22 C27 . . . . 18.6(3) ?
C5 C21 C22 C23 . . . . -163.22(16) ?
C27 C22 C23 C24 . . . . -2.6(2) ?
C21 C22 C23 C24 . . . . 178.99(15) ?
C22 C23 C24 C25 . . . . 0.3(3) ?
C31' O3 C25 C24 . . . . 24.9(11) ?
C31 O3 C25 C24 . . . . 168.30(18) ?
C31' O3 C25 C26 . . . . -155.5(11) ?
C31 O3 C25 C26 . . . . -12.1(3) ?
C23 C24 C25 O3 . . . . -177.96(15) ?
C23 C24 C25 C26 . . . . 2.4(3) ?
O3 C25 C26 C27 . . . . 177.74(16) ?
C24 C25 C26 C27 . . . . -2.7(3) ?
C25 C26 C27 C22 . . . . 0.2(3) ?
C23 C22 C27 C26 . . . . 2.4(2) ?
C21 C22 C27 C26 . . . . -179.42(15) ?
C18 O2 C28 C29' . . . . 170.8(3) ?
C18 O2 C28 C29 . . . . -159.7(3) ?
O2 C28 C29 C30 . . . . -119.0(5) ?
C29' C28 C29 C30 . . . . -22.0(7) ?
O2 C28 C29' C30' . . . . 108.0(7) ?
C29 C28 C29' C30' . . . . 16.1(6) ?
C31' O3 C31 C32 . . . . -11.6(9) ?
C25 O3 C31 C32 . . . . -162.8(2) ?
O3 C31 C32 C33 . . . . 1.7(4) ?
C25 O3 C31' C32' . . . . 155.8(16) ?
C31 O3 C31' C32' . . . . 8(2) ?
O3 C31' C32' C33' . . . . 3(4) ?
